data_1510571
loop_
_publ_author_name
'Yamaguchi, S.'
'Hirabayashi, M.'
'Osada, K.'

_publ_section_title
;
 An ordered stucture of Au5 Sn
;
_journal_name_full 'Transactions of the Japan Institute of Metals'
_journal_page_first 256
_journal_page_last 260
_journal_paper_doi 10.2320/matertrans1960.15.256
_journal_volume 15
_journal_year 1974
_chemical_formula_sum 'Au5 Sn'
_space_group_IT_number 146
_symmetry_space_group_name_Hall 'R 3'
_symmetry_space_group_name_H-M 'R 3 :H'
_cell_angle_alpha 90
_cell_angle_beta 90
_cell_angle_gamma 120
_cell_formula_units_Z 3
_cell_length_a 5.092
_cell_length_b 5.092
_cell_length_c 14.333
_cell_volume 321.843
_citation_journal_id_ASTM TJIMAA
_cod_data_source_file gold_675.cif
_cod_data_source_block Au5Sn1
_cod_original_cell_volume 321.8434
_cod_original_formula_sum 'Au5 Sn1'
_cod_database_code 1510571

loop_
_symmetry_equiv_pos_as_xyz
x,y,z
-y,x-y,z
-x+y,-x,z
x+2/3,y+1/3,z+1/3
-y+2/3,x-y+1/3,z+1/3
-x+y+2/3,-x+1/3,z+1/3
x+1/3,y+2/3,z+2/3
-y+1/3,x-y+2/3,z+2/3
-x+y+1/3,-x+2/3,z+2/3

loop_
_atom_site_label
_atom_site_type_symbol
_atom_site_fract_x
_atom_site_fract_y
_atom_site_fract_z
_atom_site_occupancy
_atom_site_U_iso_or_equiv
Au2 Au 0 0 0.6693 1 0.0
Au1 Au 0 0 0.3307 1 0.0
Sn1 Sn 0 0 0 1 0.0
Au3 Au 0.3333 0.3403 0.1667 1 0.0
